data_1503260
loop_
_publ_author_name
'Hopkinson, Matthew N.'
'Ross, Jonathan E.'
'Giuffredi, Guy T.'
'Gee, Antony D.'
'Gouverneur, V\'eronique'

_publ_section_title
;
 Gold-catalyzed cascade cyclization-oxidative alkynylation of allenoates.
;
_journal_issue 21
_journal_name_full 'Organic letters'
_journal_page_first 4904
_journal_page_last 4907
_journal_paper_doi 10.1021/ol102061k
_journal_volume 12
_journal_year 2010
_chemical_formula_moiety 'C12 H10 O2'
_chemical_formula_sum 'C12 H10 O2'
_chemical_formula_weight 186.21
_chemical_melting_point ?
_space_group_IT_number 61
_symmetry_cell_setting orthorhombic
_symmetry_space_group_name_Hall '-P 2ac 2ab'
_symmetry_space_group_name_H-M 'P b c a'
_atom_sites_solution_hydrogens geom
_atom_sites_solution_primary direct
_audit_creation_date 10-03-23
_audit_creation_method CRYSTALS_ver_14.06
_cell_angle_alpha 90
_cell_angle_beta 90
_cell_angle_gamma 90
_cell_formula_units_Z 8
_cell_length_a 9.8904(2)
_cell_length_b 13.3099(2)
_cell_length_c 13.8982(2)
_cell_measurement_reflns_used 2362
_cell_measurement_temperature 150
_cell_measurement_theta_max 27
_cell_measurement_theta_min 5
_cell_volume 1829.56(5)
_computing_cell_refinement 'DENZO/SCALEPACK (Otwinowski & Minor, 1997)'
_computing_data_collection 'COLLECT (Nonius, 2001).'
_computing_data_reduction 'DENZO/SCALEPACK (Otwinowski & Minor, 1997)'
_computing_molecular_graphics 'CAMERON (Watkin et al., 1996)'
_computing_publication_material 'CRYSTALS (Betteridge et al., 2003)'
_computing_structure_refinement 'CRYSTALS (Betteridge et al., 2003)'
_computing_structure_solution 'SIR92 (Altomare et al., 1994)'
_diffrn_ambient_temperature 150
_diffrn_measured_fraction_theta_full 0.993
_diffrn_measured_fraction_theta_max 0.993
_diffrn_measurement_device Area
_diffrn_measurement_device_type 'Nonius KappaCCD'
_diffrn_measurement_method \w
_diffrn_radiation_monochromator graphite
_diffrn_radiation_type 'Mo K\a'
_diffrn_radiation_wavelength 0.71073
_diffrn_reflns_av_R_equivalents 0.018
_diffrn_reflns_limit_h_max 12
_diffrn_reflns_limit_h_min -12
_diffrn_reflns_limit_k_max 17
_diffrn_reflns_limit_k_min -17
_diffrn_reflns_limit_l_max 18
_diffrn_reflns_limit_l_min -17
_diffrn_reflns_number 32432
_diffrn_reflns_theta_full 27.447
_diffrn_reflns_theta_max 27.447
_diffrn_reflns_theta_min 5.095
_diffrn_standards_decay_% 'not measured'
_diffrn_standards_number 0
_exptl_absorpt_coefficient_mu 0.091
_exptl_absorpt_correction_T_max 0.98
_exptl_absorpt_correction_T_min 0.92
_exptl_absorpt_correction_type multi-scan
_exptl_absorpt_process_details 'DENZO/SCALEPACK (Otwinowski & Minor, 1997)'
_exptl_crystal_colour colourless
_exptl_crystal_density_diffrn 1.352
_exptl_crystal_density_method 'not measured'
_exptl_crystal_description block
_exptl_crystal_F_000 784
_exptl_crystal_size_max 0.200
_exptl_crystal_size_mid 0.200
_exptl_crystal_size_min 0.200
_refine_diff_density_max 0.34
_refine_diff_density_min -0.30
_refine_ls_extinction_coef 200(100)
_refine_ls_extinction_method 'Larson (1970), Equation 22'
_refine_ls_goodness_of_fit_ref 0.9260
_refine_ls_hydrogen_treatment none
_refine_ls_matrix_type full
_refine_ls_number_parameters 128
_refine_ls_number_reflns 2071
_refine_ls_number_restraints 0
_refine_ls_R_factor_all 0.0598
_refine_ls_R_factor_gt 0.0461
_refine_ls_shift/su_max 0.0004138
_refine_ls_shift/su_mean 0.0000583
_refine_ls_structure_factor_coef Fsqd
_refine_ls_weighting_details
;
 Method= Modified Sheldrick 
 w=1/[\s^2^(F^2^) + ( 0.10P)^2^ + 0.39P] 
 ,where P=(max(Fo^2^,0) + 2Fc^2^)/3 
;
_refine_ls_weighting_scheme calc
_refine_ls_wR_factor_all 0.1353
_refine_ls_wR_factor_gt 0.1249
_refine_ls_wR_factor_ref 0.1353
_reflns_limit_h_max 12
_reflns_limit_h_min 0
_reflns_limit_k_max 17
_reflns_limit_k_min 0
_reflns_limit_l_max 18
_reflns_limit_l_min 0
_reflns_number_gt 1608
_reflns_number_total 2071
_reflns_threshold_expression I>2.0\s(I)
_oxford_diffrn_Wilson_B_factor 2.71
_oxford_diffrn_Wilson_scale 4.25
_oxford_refine_ls_r_factor_ref 0.0598
_oxford_refine_ls_scale 0.4727(18)
_oxford_reflns_number_all 2071
_oxford_reflns_threshold_expression_ref I>-3.0\s(I)
_oxford_structure_analysis_title 010GG328MH01
_cod_data_source_file ol102061k_si_003.cif
_cod_data_source_block 5
_cod_depositor_comments
;
The following automatic conversions were performed:

'_chemical_melting_point' value 'not measured' was changed to '?' -
the value is undefined or not given.

'_symmetry_cell_setting' value
'Orthorhombic' changed to 'orthorhombic' according to
/home/saulius/struct/CIF-dictionaries/cif_core.dic dictionary named
'cif_core.dic' version 2.4.2 from 2011-04-26.

Automatic conversion script
Id: cif_fix_values 1715 2011-07-08 13:25:40Z adriana 
;
_cod_original_sg_symbol_H-M 'P b c a '
_cod_database_code 1503260

loop_
_symmetry_equiv_pos_as_xyz
x,y,z
-x,-y,-z
-x+1/2,y+1/2,z
x+1/2,-y+1/2,-z
x,-y+1/2,z+1/2
-x,y+1/2,-z+1/2
-x+1/2,-y,z+1/2
x+1/2,y,-z+1/2

loop_
_atom_site_label
_atom_site_type_symbol
_atom_site_fract_x
_atom_site_fract_y
_atom_site_fract_z
_atom_site_U_iso_or_equiv
_atom_site_occupancy
_atom_site_adp_type
_atom_site_refinement_flags_posn
O1 O 0.26562(10) 0.37728(7) 0.65830(7) 0.0338 1.0000 Uani .
C2 C 0.13899(12) 0.42505(10) 0.68166(9) 0.0306 1.0000 Uani .
C3 C 0.01061(14) 0.39624(11) 0.62596(9) 0.0321 1.0000 Uani .
C4 C -0.06371(14) 0.49634(11) 0.62494(9) 0.0294 1.0000 Uani .
C5 C 0.02529(13) 0.57698(10) 0.64347(9) 0.0280 1.0000 Uani .
C6 C 0.15913(13) 0.53285(9) 0.65662(9) 0.0272 1.0000 Uani .
C7 C 0.28751(13) 0.55024(10) 0.63191(9) 0.0287 1.0000 Uani .
C8 C 0.35639(13) 0.45161(11) 0.63411(9) 0.0304 1.0000 Uani .
O9 O 0.47229(10) 0.43112(8) 0.61485(7) 0.0381 1.0000 Uani .
C10 C 0.35676(14) 0.64254(10) 0.59818(10) 0.0349 1.0000 Uani .
C11 C -0.01933(15) 0.67614(11) 0.64272(10) 0.0328 1.0000 Uani .
C12 C -0.15519(15) 0.69409(11) 0.62433(10) 0.0369 1.0000 Uani .
C13 C -0.24359(15) 0.61531(12) 0.60546(10) 0.0383 1.0000 Uani .
C14 C -0.19847(14) 0.51558(11) 0.60525(9) 0.0335 1.0000 Uani .
H21 H 0.1242 0.4180 0.7516 0.0329 1.0000 Uiso R
H31 H -0.0416 0.3434 0.6558 0.0341 1.0000 Uiso R
H32 H 0.0346 0.3750 0.5591 0.0330 1.0000 Uiso R
H101 H 0.4121 0.6299 0.5424 0.0481 1.0000 Uiso R
H102 H 0.4130 0.6689 0.6475 0.0477 1.0000 Uiso R
H103 H 0.2926 0.6949 0.5802 0.0480 1.0000 Uiso R
H111 H 0.0417 0.7285 0.6544 0.0351 1.0000 Uiso R
H121 H -0.1878 0.7586 0.6253 0.0397 1.0000 Uiso R
H131 H -0.3357 0.6292 0.5924 0.0401 1.0000 Uiso R
H141 H -0.2603 0.4616 0.5913 0.0344 1.0000 Uiso R

loop_
_atom_site_aniso_label
_atom_site_aniso_U_11
_atom_site_aniso_U_22
_atom_site_aniso_U_33
_atom_site_aniso_U_23
_atom_site_aniso_U_13
_atom_site_aniso_U_12
O1 0.0309(5) 0.0306(5) 0.0399(6) 0.0021(4) 0.0007(4) 0.0037(4)
C2 0.0284(7) 0.0327(7) 0.0308(7) 0.0014(5) 0.0013(5) 0.0023(5)
C3 0.0308(7) 0.0308(7) 0.0348(7) 0.0009(5) 0.0008(5) -0.0032(5)
C4 0.0293(7) 0.0341(7) 0.0249(6) 0.0004(5) 0.0015(5) -0.0008(5)
C5 0.0279(7) 0.0323(7) 0.0239(6) -0.0004(5) 0.0012(4) 0.0003(5)
C6 0.0294(7) 0.0283(6) 0.0240(6) -0.0027(5) -0.0010(4) 0.0001(5)
C7 0.0292(7) 0.0315(7) 0.0256(6) -0.0026(5) -0.0025(5) 0.0014(5)
C8 0.0283(7) 0.0363(7) 0.0266(6) -0.0012(5) -0.0017(5) 0.0006(5)
O9 0.0292(5) 0.0446(6) 0.0405(6) -0.0026(4) -0.0004(4) 0.0069(4)
C10 0.0324(7) 0.0334(7) 0.0388(7) -0.0007(6) 0.0017(5) -0.0028(5)
C11 0.0340(7) 0.0329(7) 0.0314(7) -0.0011(5) 0.0018(5) 0.0016(5)
C12 0.0369(8) 0.0377(8) 0.0362(7) 0.0006(5) 0.0025(5) 0.0111(6)
C13 0.0282(7) 0.0544(9) 0.0324(7) 0.0032(6) 0.0005(5) 0.0070(6)
C14 0.0282(7) 0.0437(8) 0.0285(6) 0.0005(5) 0.0011(5) -0.0027(6)

loop_
_atom_type_symbol
_atom_type_scat_dispersion_real
_atom_type_scat_dispersion_imag
_atom_type_scat_Cromer_Mann_a1
_atom_type_scat_Cromer_Mann_b1
_atom_type_scat_Cromer_Mann_a2
_atom_type_scat_Cromer_Mann_b2
_atom_type_scat_Cromer_Mann_a3
_atom_type_scat_Cromer_Mann_b3
_atom_type_scat_Cromer_Mann_a4
_atom_type_scat_Cromer_Mann_b4
_atom_type_scat_Cromer_Mann_c
_atom_type_scat_source
C 0.0033 0.0016 2.3100 20.8439 1.0200 10.2075 1.5886 0.5687 0.8650 51.6512 0.2156 'International Tables Vol C 4.2.6.8 and 6.1.1.4'
H 0.0000 0.0000 0.4930 10.5109 0.3229 26.1257 0.1402 3.1424 0.0408 57.7998 0.0030 'International Tables Vol C 4.2.6.8 and 6.1.1.4'
O 0.0106 0.0060 3.0485 13.2771 2.2868 5.7011 1.5463 0.3239 0.8670 32.9089 0.2508 'International Tables Vol C 4.2.6.8 and 6.1.1.4'

loop_
_geom_angle_atom_site_label_1
_geom_angle_atom_site_label_2
_geom_angle_atom_site_label_3
_geom_angle
_geom_angle_publ_flag
C2 O1 C8 107.72(10) yes
O1 C2 C3 119.64(11) yes
O1 C2 C6 104.83(10) yes
C3 C2 C6 103.49(10) yes
O1 C2 H21 108.0 no
C3 C2 H21 110.5 no
C6 C2 H21 109.9 no
C2 C3 C4 100.69(10) yes
C2 C3 H31 114.0 no
C4 C3 H31 112.5 no
C2 C3 H32 110.1 no
C4 C3 H32 110.7 no
H31 C3 H32 108.7 no
C3 C4 C5 111.27(11) yes
C3 C4 C14 128.96(12) yes
C5 C4 C14 119.72(13) yes
C4 C5 C6 106.40(11) yes
C4 C5 C11 121.46(12) yes
C6 C5 C11 132.08(12) yes
C2 C6 C5 107.19(11) yes
C2 C6 C7 110.74(11) yes
C5 C6 C7 139.49(12) yes
C6 C7 C8 106.19(12) yes
C6 C7 C10 131.61(12) yes
C8 C7 C10 121.95(11) yes
C7 C8 O1 110.01(11) yes
C7 C8 O9 129.24(13) yes
O1 C8 O9 120.68(13) yes
C7 C10 H101 111.9 no
C7 C10 H102 110.4 no
H101 C10 H102 108.2 no
C7 C10 H103 111.9 no
H101 C10 H103 106.7 no
H102 C10 H103 107.6 no
C5 C11 C12 118.13(13) yes
C5 C11 H111 120.0 no
C12 C11 H111 121.8 no
C11 C12 C13 120.90(13) yes
C11 C12 H121 119.9 no
C13 C12 H121 119.2 no
C12 C13 C14 120.99(13) yes
C12 C13 H131 119.6 no
C14 C13 H131 119.4 no
C13 C14 C4 118.79(13) yes
C13 C14 H141 120.3 no
C4 C14 H141 120.9 no

loop_
_geom_bond_atom_site_label_1
_geom_bond_atom_site_label_2
_geom_bond_distance
_geom_bond_publ_flag
O1 C2 1.4417(15) yes
O1 C8 1.3776(17) yes
C2 C3 1.5357(18) yes
C2 C6 1.4898(18) yes
C2 H21 0.987 no
C3 C4 1.522(2) yes
C3 H31 0.966 no
C3 H32 0.999 no
C4 C5 1.4118(19) yes
C4 C14 1.384(2) yes
C5 C6 1.4597(18) yes
C5 C11 1.3917(19) yes
C6 C7 1.3355(18) yes
C7 C8 1.4793(18) yes
C7 C10 1.4827(19) yes
C8 O9 1.2084(16) yes
C10 H101 0.964 no
C10 H102 0.950 no
C10 H103 0.975 no
C11 C12 1.389(2) yes
C11 H111 0.936 no
C12 C13 1.390(2) yes
C12 H121 0.917 no
C13 C14 1.400(2) yes
C13 H131 0.948 no
C14 H141 0.963 no

loop_
_geom_hbond_atom_site_label_D
_geom_hbond_atom_site_label_H
_geom_hbond_atom_site_label_A
_geom_hbond_site_symmetry_A
_geom_hbond_angle_DHA
_geom_hbond_distance_DH
_geom_hbond_distance_HA
_geom_hbond_distance_DA
_geom_hbond_publ_flag
C2 H21 O9 8_456 148 0.99 2.39 3.2746(19) yes
C10 H101 O9 2_666 169 0.96 2.60 3.5477(19) yes
